data_2002361
loop_
_publ_author_name
'Waburg, M'
'Mueller-Buschbaum, Hk'

_publ_section_title
;
Kristallchemische Untersuchungen an den Phasen: (I) Zn (V0.12 Nb0.88)2
O6, (II) Zn (V0.28 Ta0.72)2 O6 und (III) Zn (Nb0.58 Ta0.42)2 O6
;
_journal_name_full
;
Zeitschrift fuer Anorganische und Allgemeine Chemie
;
_journal_page_first 31
_journal_page_last 36
_journal_paper_doi 10.1002/zaac.19865421106
_journal_volume 542
_journal_year 1986
_chemical_formula_structural 'Zn (Nb0.58 Ta0.42)2 O6'
_chemical_formula_sum 'Nb1.16 O6 Ta0.84 Zn'
_chemical_name_systematic 'Zinc niobium tantalum oxide (1/1.16/0.84/6)'
_space_group_IT_number 60
_symmetry_cell_setting orthorhombic
_symmetry_Int_Tables_number 60
_symmetry_space_group_name_Hall '-P 2n 2ab'
_symmetry_space_group_name_H-M 'P b c n'
_cell_angle_alpha 90
_cell_angle_beta 90
_cell_angle_gamma 90
_cell_formula_units_Z 4
_cell_length_a 4.710(2)
_cell_length_b 17.103(4)
_cell_length_c 5.072(3)
_cell_volume 408.6
_refine_ls_R_factor_all 0.107
_cod_original_formula_sum 'Nb1.16 O6 Ta.84 Zn'
_cod_database_code 2002361

loop_
_symmetry_equiv_pos_as_xyz
x,y,z
1/2-x,1/2-y,1/2+z
1/2+x,1/2-y,-z
-x,y,1/2-z
-x,-y,-z
1/2+x,1/2+y,1/2-z
1/2-x,1/2+y,z
x,-y,1/2+z

loop_
_atom_site_label
_atom_site_type_symbol
_atom_site_symmetry_multiplicity
_atom_site_Wyckoff_symbol
_atom_site_fract_x
_atom_site_fract_y
_atom_site_fract_z
_atom_site_occupancy
_atom_site_attached_hydrogens
_atom_site_calc_flag
Zn1 Zn2+ 4 c 0. 0.1050(3) 0.25 1. 0 d
Nb1 Nb5+ 4 c 0. 0.4432(1) 0.25 0.55 0 d
Ta1 Ta5+ 4 c 0. 0.4432(1) 0.25 0.45 0 d
Nb2 Nb5+ 4 c 0. 0.2215(1) 0.75 0.6 0 d
Ta2 Ta5+ 4 c 0. 0.2215(1) 0.75 0.4 0 d
O1 O2- 8 d 0.218(6) 0.463(2) 0.564(7) 1. 0 d
O2 O2- 8 d 0.231(7) 0.128(2) 0.584(6) 1. 0 d
O3 O2- 8 d 0.235(7) 0.210(2) 0.066(7) 1. 0 d

loop_
_atom_type_symbol
_atom_type_oxidation_number
Zn2+ 2.000
Nb5+ 5.000
Ta5+ 5.000
O2- -2.000
